data_7053777
loop_
_publ_author_name
'Alexander, Sean G.'
'Cole, Marcus L.'
'Morris, Jonathan C.'

_publ_section_title
;
 Preparation of a super bulky silver N-heterocyclic carbene complex
;
_journal_issue 4
_journal_name_full 'New Journal of Chemistry'
_journal_page_first 720
_journal_paper_doi 10.1039/b821368b
_journal_volume 33
_journal_year 2009
_chemical_compound_source ethanol
_chemical_formula_moiety 'C42 H36 N2'
_chemical_formula_sum 'C42 H36 N2'
_chemical_formula_weight 568.764
_chemical_melting_point 481
_chemical_name_common DitopDAB
_space_group_IT_number 14
_symmetry_cell_setting monoclinic
_symmetry_Int_Tables_number 14
_symmetry_space_group_name_Hall '-P 2ybc'
_symmetry_space_group_name_H-M 'P 1 21/c 1'
_atom_sites_solution_hydrogens geom
_atom_sites_solution_primary direct
_atom_sites_solution_secondary difmap
_audit_creation_method SHELXL-97
_cell_angle_alpha 90.00
_cell_angle_beta 90.377(3)
_cell_angle_gamma 90.00
_cell_formula_units_Z 2
_cell_length_a 14.4140(8)
_cell_length_b 16.8693(10)
_cell_length_c 6.3926(3)
_cell_measurement_temperature 123(2)
_cell_volume 1554.35(15)
_computing_cell_refinement 'Bruker Scalepack'
_computing_data_collection 'Bruker AXS Collect Software'
_computing_data_reduction X-Seed
_computing_molecular_graphics 'X-Seed / POV-Ray'
_computing_publication_material 'Microsoft Office 2000'
_computing_structure_refinement 'SHELXL-97 (Sheldrick, 1997)'
_computing_structure_solution 'SHELXS-97 (Sheldrick, 1990)'
_diffrn_ambient_temperature 123(2)
_diffrn_measured_fraction_theta_full 0.976
_diffrn_measured_fraction_theta_max 0.976
_diffrn_measurement_device_type 'Bruker X8 Apex'
_diffrn_measurement_method 'psi and omega scans'
_diffrn_radiation_monochromator graphite
_diffrn_radiation_probe x-ray
_diffrn_radiation_type MoK\a
_diffrn_radiation_wavelength 0.71073
_diffrn_reflns_av_R_equivalents 0.1345
_diffrn_reflns_av_sigmaI/netI 0.1733
_diffrn_reflns_limit_h_max 18
_diffrn_reflns_limit_h_min -16
_diffrn_reflns_limit_k_max 19
_diffrn_reflns_limit_k_min -22
_diffrn_reflns_limit_l_max 8
_diffrn_reflns_limit_l_min -8
_diffrn_reflns_number 13663
_diffrn_reflns_theta_full 28.17
_diffrn_reflns_theta_max 28.17
_diffrn_reflns_theta_min 1.86
_diffrn_source 'fine-focus sealed tube'
_exptl_absorpt_coefficient_mu 0.070
_exptl_absorpt_correction_T_max 0.9930
_exptl_absorpt_correction_T_min 0.9930
_exptl_absorpt_correction_type empirical
_exptl_absorpt_process_details SADABS
_exptl_crystal_colour yellow
_exptl_crystal_density_diffrn 1.215
_exptl_crystal_density_method 'not measured'
_exptl_crystal_description 'rectangular prism'
_exptl_crystal_F_000 604
_exptl_crystal_size_max 0.10
_exptl_crystal_size_mid 0.10
_exptl_crystal_size_min 0.10
_refine_diff_density_max 0.273
_refine_diff_density_min -0.316
_refine_diff_density_rms 0.064
_refine_ls_extinction_method none
_refine_ls_goodness_of_fit_ref 0.996
_refine_ls_hydrogen_treatment constr
_refine_ls_matrix_type full
_refine_ls_number_parameters 201
_refine_ls_number_reflns 3727
_refine_ls_number_restraints 0
_refine_ls_restrained_S_all 0.996
_refine_ls_R_factor_all 0.2219
_refine_ls_R_factor_gt 0.0796
_refine_ls_shift/su_max 0.000
_refine_ls_shift/su_mean 0.000
_refine_ls_structure_factor_coef Fsqd
_refine_ls_weighting_details 'calc w=1/[\s^2^(Fo^2^)+(0.0649P)^2^+0.0000P] where P=(Fo^2^+2Fc^2^)/3'
_refine_ls_weighting_scheme calc
_refine_ls_wR_factor_gt 0.1240
_refine_ls_wR_factor_ref 0.1660
_reflns_number_gt 1626
_reflns_number_total 3727
_reflns_threshold_expression >2sigma(I)
_cod_data_source_file b821368bsup1.cif
_cod_data_source_block DitopDAB
_cod_depositor_comments
;
The following automatic conversions were performed:

'_refine_ls_hydrogen_treatment' value 'constrained' was replaced with
the value 'constr' as specified in the replacement file
'src/cod-tools/trunk/data/replacement-values/replacement_values.lst'.

Automatic conversion script
Id: cif_fix_values 5376 2017-05-30 11:51:03Z andrius 
;
_cod_original_sg_symbol_H-M 'P 21/c'
_cod_database_code 7053777

loop_
_symmetry_equiv_pos_as_xyz
'x, y, z'
'-x, y+1/2, -z+1/2'
'-x, -y, -z'
'x, -y-1/2, z-1/2'

loop_
_atom_site_label
_atom_site_type_symbol
_atom_site_fract_x
_atom_site_fract_y
_atom_site_fract_z
_atom_site_U_iso_or_equiv
_atom_site_adp_type
_atom_site_occupancy
_atom_site_symmetry_multiplicity
_atom_site_calc_flag
_atom_site_refinement_flags
N1 N 1.06870(12) 0.07443(13) 0.3889(3) 0.0235(5) Uani 1 1 d .
C1 C 1.01072(16) 0.01717(15) 0.3988(4) 0.0237(6) Uani 1 1 d .
H1 H 0.9820 -0.0027 0.2752 0.028 Uiso 1 1 calc R
C2 C 1.08843(16) 0.10843(15) 0.1906(4) 0.0218(6) Uani 1 1 d .
C3 C 1.18230(16) 0.12047(15) 0.1418(4) 0.0232(6) Uani 1 1 d .
C4 C 1.20431(17) 0.15147(15) -0.0545(4) 0.0271(7) Uani 1 1 d .
H4 H 1.2676 0.1579 -0.0914 0.033 Uiso 1 1 calc R
C5 C 1.13581(18) 0.17303(15) -0.1962(4) 0.0281(7) Uani 1 1 d .
H5 H 1.1518 0.1922 -0.3310 0.034 Uiso 1 1 calc R
C6 C 1.04387(17) 0.16633(15) -0.1392(4) 0.0255(6) Uani 1 1 d .
H6 H 0.9971 0.1838 -0.2338 0.031 Uiso 1 1 calc R
C7 C 1.01767(16) 0.13464(14) 0.0529(4) 0.0223(6) Uani 1 1 d .
C8 C 1.25911(16) 0.10736(15) 0.2956(4) 0.0238(6) Uani 1 1 d .
C9 C 1.26557(17) 0.04163(16) 0.4271(4) 0.0286(7) Uani 1 1 d .
H9 H 1.2207 0.0006 0.4161 0.034 Uiso 1 1 calc R
C10 C 1.33647(17) 0.03525(17) 0.5738(4) 0.0328(7) Uani 1 1 d .
H10 H 1.3393 -0.0103 0.6611 0.039 Uiso 1 1 calc R
C11 C 1.40367(17) 0.09409(17) 0.5958(4) 0.0320(7) Uani 1 1 d .
C12 C 1.39816(17) 0.15873(17) 0.4636(4) 0.0310(7) Uani 1 1 d .
H12 H 1.4436 0.1994 0.4738 0.037 Uiso 1 1 calc R
C13 C 1.32761(16) 0.16533(16) 0.3165(4) 0.0286(7) Uani 1 1 d .
H13 H 1.3258 0.2104 0.2276 0.034 Uiso 1 1 calc R
C14 C 1.47889(18) 0.08699(19) 0.7620(5) 0.0482(9) Uani 1 1 d .
H14A H 1.5185 0.1342 0.7584 0.072 Uiso 1 1 calc R
H14B H 1.5165 0.0397 0.7348 0.072 Uiso 1 1 calc R
H14C H 1.4502 0.0825 0.9001 0.072 Uiso 1 1 calc R
C15 C 0.91755(16) 0.13630(14) 0.1099(4) 0.0221(6) Uani 1 1 d .
C16 C 0.88863(17) 0.16847(15) 0.3005(4) 0.0255(7) Uani 1 1 d .
H16 H 0.9337 0.1845 0.4011 0.031 Uiso 1 1 calc R
C17 C 0.79520(16) 0.17732(15) 0.3447(4) 0.0271(7) Uani 1 1 d .
H17 H 0.7774 0.1986 0.4760 0.033 Uiso 1 1 calc R
C18 C 0.72716(17) 0.15570(16) 0.2011(4) 0.0296(7) Uani 1 1 d .
C19 C 0.75529(17) 0.12195(16) 0.0140(4) 0.0327(7) Uani 1 1 d .
H19 H 0.7099 0.1048 -0.0844 0.039 Uiso 1 1 calc R
C20 C 0.84888(17) 0.11289(16) -0.0316(4) 0.0297(7) Uani 1 1 d .
H20 H 0.8663 0.0903 -0.1617 0.036 Uiso 1 1 calc R
C21 C 0.62590(17) 0.17031(17) 0.2481(5) 0.0424(8) Uani 1 1 d .
H21A H 0.6105 0.2257 0.2177 0.064 Uiso 1 1 calc R
H21B H 0.6142 0.1592 0.3961 0.064 Uiso 1 1 calc R
H21C H 0.5874 0.1354 0.1611 0.064 Uiso 1 1 calc R

loop_
_atom_site_aniso_label
_atom_site_aniso_U_11
_atom_site_aniso_U_22
_atom_site_aniso_U_33
_atom_site_aniso_U_23
_atom_site_aniso_U_13
_atom_site_aniso_U_12
N1 0.0211(11) 0.0260(13) 0.0236(13) 0.0018(10) 0.0021(9) -0.0013(10)
C1 0.0219(14) 0.0225(16) 0.0266(16) -0.0009(12) 0.0026(11) 0.0030(12)
C2 0.0260(14) 0.0198(15) 0.0196(15) -0.0018(12) 0.0028(11) -0.0025(12)
C3 0.0232(14) 0.0200(15) 0.0264(16) -0.0009(12) 0.0030(11) -0.0002(12)
C4 0.0259(15) 0.0263(17) 0.0291(17) -0.0032(13) 0.0078(12) -0.0039(12)
C5 0.0374(16) 0.0273(16) 0.0196(16) -0.0021(12) 0.0074(13) -0.0019(13)
C6 0.0339(16) 0.0245(16) 0.0181(15) -0.0008(12) 0.0006(12) 0.0002(12)
C7 0.0271(15) 0.0191(15) 0.0208(15) -0.0029(12) 0.0022(12) -0.0011(12)
C8 0.0220(14) 0.0232(15) 0.0263(16) -0.0020(13) 0.0051(11) 0.0026(12)
C9 0.0240(14) 0.0290(17) 0.0330(17) -0.0042(13) 0.0028(12) -0.0018(13)
C10 0.0280(15) 0.0333(18) 0.0371(19) 0.0026(14) 0.0002(13) 0.0056(14)
C11 0.0202(14) 0.0423(19) 0.0335(18) -0.0045(15) 0.0012(12) 0.0033(14)
C12 0.0199(15) 0.0364(19) 0.0366(18) -0.0060(14) 0.0027(13) -0.0050(13)
C13 0.0254(15) 0.0288(17) 0.0316(18) -0.0001(13) 0.0068(12) -0.0006(13)
C14 0.0325(16) 0.062(2) 0.050(2) -0.0006(17) -0.0079(14) -0.0005(16)
C15 0.0241(14) 0.0204(15) 0.0217(15) 0.0001(12) -0.0032(11) -0.0002(12)
C16 0.0302(16) 0.0221(16) 0.0242(16) -0.0002(12) -0.0009(12) -0.0016(12)
C17 0.0314(15) 0.0247(16) 0.0254(16) 0.0013(12) 0.0076(12) 0.0024(13)
C18 0.0251(15) 0.0282(17) 0.0354(18) 0.0035(13) -0.0002(13) 0.0013(12)
C19 0.0271(15) 0.0363(19) 0.0345(18) -0.0044(14) -0.0070(12) 0.0007(13)
C20 0.0310(16) 0.0323(17) 0.0259(16) -0.0036(13) 0.0021(12) 0.0010(13)
C21 0.0310(16) 0.043(2) 0.053(2) 0.0016(16) 0.0052(15) 0.0058(14)

loop_
_atom_type_symbol
_atom_type_description
_atom_type_scat_dispersion_real
_atom_type_scat_dispersion_imag
_atom_type_scat_source
C C 0.0033 0.0016 'International Tables Vol C Tables 4.2.6.8 and 6.1.1.4'
H H 0.0000 0.0000 'International Tables Vol C Tables 4.2.6.8 and 6.1.1.4'
N N 0.0061 0.0033 'International Tables Vol C Tables 4.2.6.8 and 6.1.1.4'

loop_
_geom_angle_atom_site_label_1
_geom_angle_atom_site_label_2
_geom_angle_atom_site_label_3
_geom_angle
_geom_angle_site_symmetry_3
C1 N1 C2 118.9(2) .
N1 C1 C1 119.2(3) 3_756
C3 C2 C7 120.5(2) .
C3 C2 N1 117.1(2) .
C7 C2 N1 122.3(2) .
C4 C3 C2 118.6(2) .
C4 C3 C8 118.4(2) .
C2 C3 C8 122.9(2) .
C5 C4 C3 121.4(2) .
C6 C5 C4 119.2(2) .
C5 C6 C7 122.0(2) .
C6 C7 C2 118.1(2) .
C6 C7 C15 118.4(2) .
C2 C7 C15 123.3(2) .
C9 C8 C13 117.1(2) .
C9 C8 C3 124.2(2) .
C13 C8 C3 118.7(2) .
C10 C9 C8 121.0(2) .
C9 C10 C11 121.5(3) .
C12 C11 C10 117.6(2) .
C12 C11 C14 121.9(2) .
C10 C11 C14 120.5(3) .
C11 C12 C13 121.2(3) .
C12 C13 C8 121.6(3) .
C20 C15 C16 117.4(2) .
C20 C15 C7 121.4(2) .
C16 C15 C7 120.9(2) .
C17 C16 C15 121.0(2) .
C16 C17 C18 121.3(2) .
C19 C18 C17 118.0(2) .
C19 C18 C21 121.7(2) .
C17 C18 C21 120.3(3) .
C18 C19 C20 121.0(2) .
C19 C20 C15 121.2(3) .

loop_
_geom_bond_atom_site_label_1
_geom_bond_atom_site_label_2
_geom_bond_distance
_geom_bond_site_symmetry_2
N1 C1 1.279(3) .
N1 C2 1.421(3) .
C1 C1 1.453(5) 3_756
C2 C3 1.405(3) .
C2 C7 1.414(3) .
C3 C4 1.398(3) .
C3 C8 1.493(3) .
C4 C5 1.384(3) .
C5 C6 1.381(3) .
C6 C7 1.394(3) .
C7 C15 1.491(3) .
C8 C9 1.394(4) .
C8 C13 1.395(3) .
C9 C10 1.386(3) .
C10 C11 1.393(4) .
C11 C12 1.381(4) .
C11 C14 1.518(4) .
C12 C13 1.385(3) .
C15 C20 1.393(3) .
C15 C16 1.400(3) .
C16 C17 1.386(3) .
C17 C18 1.388(3) .
C18 C19 1.387(4) .
C18 C21 1.512(3) .
C19 C20 1.390(3) .
